data_1533244
loop_
_publ_author_name
'Yang, H.F.'
'Liang, J.K.'
'Liu, G.Y.'
'Rao, G.-H.'
'Chu, W.G.'
'Ouyang, Z.W.'
'Feng, X.M.'
'Liu, W.F.'

_publ_section_title
;
 Crystal structures of compounds in the pseudobinary system (Gd5 Ge4) -
 (La5 Ge4)
;
_journal_name_full 'Journal of Alloys Compd.'
_journal_page_first 113
_journal_page_last 117
_journal_volume 361
_journal_year 2003
_chemical_formula_sum 'Gd3 Ge4 La2'
_chemical_name_systematic 'Gd3 La2 Ge4'
_space_group_IT_number 14
_symmetry_space_group_name_Hall '-P 2ac'
_symmetry_space_group_name_H-M 'P 1 1 21/a'
_cell_angle_alpha 90
_cell_angle_beta 90
_cell_angle_gamma 92.29
_cell_formula_units_Z 4
_cell_length_a 7.7486
_cell_length_b 15.0729
_cell_length_c 7.9648
_cell_volume 929.497
_citation_journal_id_ASTM JALCEU
_cod_data_source_file Yang_JALCEU_2003_104.cif
_cod_data_source_block Gd3Ge4La2
_cod_original_cell_volume 929.4969
_cod_original_sg_symbol_Hall '-P 2ybc (z,x,y)'
_cod_database_code 1533244

loop_
_symmetry_equiv_pos_as_xyz
x,y,z
-x+1/2,-y,z+1/2
-x,-y,-z
x-1/2,y,-z-1/2

loop_
_atom_site_label
_atom_site_type_symbol
_atom_site_fract_x
_atom_site_fract_y
_atom_site_fract_z
_atom_site_occupancy
_atom_site_U_iso_or_equiv
La1 La 0.3312 0.2486 0.0074 0.4 0.0
La3 La 0.0098 0.3996 0.1676 0.4 0.0
Gd4 Gd 0.3523 0.881 0.1678 0.6 0.0
Gd1 Gd 0.3312 0.2486 0.0074 0.6 0.0
Gd2 Gd -0.0056 0.0988 0.1864 0.6 0.0
Ge4 Ge 0.1646 0.5418 0.4616 1 0.0
La5 La 0.331 0.623 0.1748 0.4 0.0
Ge1 Ge 0.1913 0.247 0.373 1 0.0
Ge3 Ge 0.2094 0.9556 0.4604 1 0.0
La2 La -0.0056 0.0988 0.1864 0.4 0.0
Gd5 Gd 0.331 0.623 0.1748 0.6 0.0
Ge2 Ge 0.9508 0.2557 0.8726 1 0.0
La4 La 0.3523 0.881 0.1678 0.4 0.0
Gd3 Gd 0.0098 0.3996 0.1676 0.6 0.0
